data_7102805
loop_
_publ_author_name
'Chas, Marcos'
'Lemari\'e, Margareth'
'Gulea, Mihaela'
'Avarvari, Narcis'

_publ_section_title
;
 Chemo- and enantioselective sulfoxidation of
 bis(ethylenedithio)-tetrathiafulvalene (BEDT-TTF) into chiral
 BEDT-TTF-sulfoxide
;
_journal_coden_ASTM CHCOFS
_journal_issue 2
_journal_name_full
;
 Chemical Communications (Cambridge, United Kingdom)
;
_journal_page_first 220
_journal_page_last 222
_journal_paper_doi 10.1039/b714245e
_journal_year 2008
_chemical_formula_sum 'C22 H8 F4 N4 O2 S8'
_chemical_formula_weight 692.80
_chemical_name_common (BEDT-TTF-bis(sulfoxide))(TCNQF4)
_space_group_IT_number 9
_symmetry_cell_setting monoclinic
_symmetry_space_group_name_Hall 'C -2yc'
_symmetry_space_group_name_H-M 'C 1 c 1'
_atom_sites_solution_hydrogens geom
_atom_sites_solution_primary direct
_atom_sites_solution_secondary difmap
_audit_creation_method SHELXL-97
_cell_angle_alpha 90.00
_cell_angle_beta 110.44(3)
_cell_angle_gamma 90.00
_cell_formula_units_Z 4
_cell_length_a 26.776(4)
_cell_length_b 9.890(3)
_cell_length_c 10.644(5)
_cell_measurement_reflns_used 113
_cell_measurement_temperature 293(2)
_cell_measurement_theta_max 20.4
_cell_measurement_theta_min 4.4
_cell_volume 2641.2(1)
_computing_cell_refinement 'Dirax/lsq (Duisenberg & Schreurs, 1989-2000)'
_computing_data_collection KappaCCD
_computing_data_reduction 'Denzo and Scalepak'
_computing_structure_refinement 'SHELXL-97 (Sheldrick, 1997)'
_computing_structure_solution 'SHELXS-97 (Sheldrick, 1990)'
_diffrn_ambient_temperature 293(2)
_diffrn_measured_fraction_theta_full 0.997
_diffrn_measured_fraction_theta_max 0.997
_diffrn_measurement_device_type area_detector
_diffrn_measurement_method CCD
_diffrn_radiation_monochromator graphite
_diffrn_radiation_source 'fine-focus sealed tube'
_diffrn_radiation_type MoK\a
_diffrn_radiation_wavelength 0.71073
_diffrn_reflns_av_R_equivalents 0.0568
_diffrn_reflns_av_sigmaI/netI 0.0700
_diffrn_reflns_limit_h_max 34
_diffrn_reflns_limit_h_min -34
_diffrn_reflns_limit_k_max 12
_diffrn_reflns_limit_k_min -12
_diffrn_reflns_limit_l_max 13
_diffrn_reflns_limit_l_min -8
_diffrn_reflns_number 16031
_diffrn_reflns_theta_full 27.50
_diffrn_reflns_theta_max 27.50
_diffrn_reflns_theta_min 3.20
_exptl_absorpt_coefficient_mu 0.737
_exptl_absorpt_correction_T_max 1
_exptl_absorpt_correction_T_min 0.76995
_exptl_absorpt_correction_type multi-scan
_exptl_absorpt_process_details sadabs
_exptl_crystal_colour black
_exptl_crystal_density_diffrn 1.742
_exptl_crystal_density_meas ?
_exptl_crystal_density_method .
_exptl_crystal_description plate
_exptl_crystal_F_000 1392
_exptl_crystal_size_max 0.5
_exptl_crystal_size_mid 0.1
_exptl_crystal_size_min 0.06
_refine_diff_density_max 0.288
_refine_diff_density_min -0.286
_refine_diff_density_rms 0.062
_refine_ls_abs_structure_details 'Flack H D (1983), Acta Cryst. A39, 876-881'
_refine_ls_abs_structure_Flack 0.52(8)
_refine_ls_extinction_method none
_refine_ls_goodness_of_fit_ref 1.021
_refine_ls_hydrogen_treatment constr
_refine_ls_matrix_type full
_refine_ls_number_parameters 364
_refine_ls_number_reflns 5001
_refine_ls_number_restraints 2
_refine_ls_restrained_S_all 1.020
_refine_ls_R_factor_all 0.0881
_refine_ls_R_factor_gt 0.0455
_refine_ls_shift/su_max 0.000
_refine_ls_shift/su_mean 0.000
_refine_ls_structure_factor_coef Fsqd
_refine_ls_weighting_details 'calc w=1/[\s^2^(Fo^2^)+(0.0459P)^2^+0.3008P] where P=(Fo^2^+2Fc^2^)/3'
_refine_ls_weighting_scheme calc
_refine_ls_wR_factor_gt 0.0887
_refine_ls_wR_factor_ref 0.0996
_reflns_number_gt 3398
_reflns_number_total 5001
_reflns_threshold_expression >2sigma(I)
_cod_data_source_file b714245e.txt
_cod_data_source_block 3
_cod_original_sg_symbol_H-M Cc
_cod_database_code 7102805

loop_
_symmetry_equiv_pos_as_xyz
'x, y, z'
'x, -y, z+1/2'
'x+1/2, y+1/2, z'
'x+1/2, -y+1/2, z+1/2'

loop_
_atom_site_label
_atom_site_type_symbol
_atom_site_fract_x
_atom_site_fract_y
_atom_site_fract_z
_atom_site_U_iso_or_equiv
_atom_site_adp_type
_atom_site_occupancy
_atom_site_symmetry_multiplicity
_atom_site_calc_flag
_atom_site_refinement_flags
_atom_site_disorder_assembly
_atom_site_disorder_group
S1 S 0.55918(5) 0.26381(18) 0.80226(16) 0.0741(5) Uani 1 1 d . . .
S2 S 0.53314(5) 0.53360(15) 0.57204(13) 0.0576(4) Uani 1 1 d . . .
S3 S 0.44425(5) 0.28340(12) 0.75442(12) 0.0440(3) Uani 1 1 d . . .
S4 S 0.42368(4) 0.51200(12) 0.56831(12) 0.0406(3) Uani 1 1 d . . .
S5 S 0.32070(4) 0.28579(12) 0.73420(12) 0.0454(3) Uani 1 1 d . . .
S6 S 0.29888(5) 0.51234(13) 0.54538(12) 0.0415(3) Uani 1 1 d . . .
S7 S 0.21525(5) 0.27480(15) 0.75724(14) 0.0571(4) Uani 1 1 d . . .
S8 S 0.18654(5) 0.54224(15) 0.52345(12) 0.0543(4) Uani 1 1 d . . .
O1A O 0.3175(2) 0.1522(5) 0.6695(6) 0.0478(16) Uani 0.50 1 d P . .
O1B O 0.3470(2) 0.2914(6) 0.8686(6) 0.0433(15) Uiso 0.50 1 d P . .
O2A O 0.4464(3) 0.2864(7) 0.8882(7) 0.0603(18) Uiso 0.50 1 d P . .
O2B O 0.4320(3) 0.1538(8) 0.6858(7) 0.072(2) Uiso 0.50 1 d P . .
C1 C 0.5982(2) 0.3245(8) 0.7088(8) 0.093(2) Uani 1 1 d . . .
H1A H 0.6351 0.2997 0.7564 0.112 Uiso 1 1 calc R . .
H1B H 0.5869 0.2779 0.6233 0.112 Uiso 1 1 calc R . .
C2 C 0.59621(19) 0.4741(8) 0.6820(7) 0.090(2) Uani 1 1 d . . .
H2A H 0.6231 0.4963 0.6435 0.108 Uiso 1 1 calc R . .
H2B H 0.6052 0.5218 0.7667 0.108 Uiso 1 1 calc R . .
C3 C 0.49852(17) 0.3488(5) 0.7228(5) 0.0478(13) Uani 1 1 d . . .
C4 C 0.48861(17) 0.4528(5) 0.6341(5) 0.0439(12) Uani 1 1 d . . .
C5 C 0.39815(16) 0.4009(4) 0.6575(4) 0.0343(10) Uani 1 1 d . . .
C6 C 0.34676(17) 0.4012(4) 0.6487(4) 0.0347(10) Uani 1 1 d . . .
C7 C 0.25695(16) 0.3544(5) 0.6860(4) 0.0376(11) Uani 1 1 d . . .
C8 C 0.24667(17) 0.4568(5) 0.5983(4) 0.0373(11) Uani 1 1 d . . .
C9 C 0.1524(2) 0.3396(6) 0.6532(6) 0.0739(18) Uani 1 1 d . . .
H9A H 0.1420 0.2951 0.5666 0.089 Uiso 1 1 calc R . .
H9B H 0.1259 0.3176 0.6931 0.089 Uiso 1 1 calc R . .
C10 C 0.1523(2) 0.4865(6) 0.6327(6) 0.0697(17) Uani 1 1 d . . .
H10A H 0.1686 0.5297 0.7193 0.084 Uiso 1 1 calc R . .
H10B H 0.1156 0.5171 0.5961 0.084 Uiso 1 1 calc R . .
F1 F 0.85302(10) 0.2313(3) 0.8680(3) 0.0636(8) Uani 1 1 d . . .
F2 F 0.95228(10) 0.2360(3) 0.8753(3) 0.0649(8) Uani 1 1 d . . .
F3 F 0.79928(11) 0.4704(3) 0.4572(3) 0.0573(8) Uani 1 1 d . . .
F4 F 0.89748(10) 0.4777(3) 0.4655(3) 0.0551(8) Uani 1 1 d . . .
N1 N 0.73540(18) 0.2494(5) 0.8384(5) 0.0667(13) Uani 1 1 d . . .
N2 N 0.6905(2) 0.4777(5) 0.4924(5) 0.0853(17) Uani 1 1 d . . .
N3 N 1.06601(18) 0.2736(5) 0.8622(5) 0.0754(15) Uani 1 1 d . . .
N4 N 1.0142(2) 0.4806(6) 0.5069(6) 0.0864(17) Uani 1 1 d . . .
C11 C 0.82163(16) 0.3550(4) 0.6663(4) 0.0363(10) Uani 1 1 d . . .
C12 C 0.86437(19) 0.2931(5) 0.7704(4) 0.0405(11) Uani 1 1 d . . .
C13 C 0.91493(16) 0.2956(5) 0.7746(4) 0.0394(11) Uani 1 1 d . . .
C14 C 0.93045(16) 0.3609(4) 0.6730(4) 0.0358(10) Uani 1 1 d . . .
C15 C 0.88748(17) 0.4186(4) 0.5667(4) 0.0354(10) Uani 1 1 d . . .
C16 C 0.83681(18) 0.4153(4) 0.5626(4) 0.0376(11) Uani 1 1 d . . .
C17 C 0.76970(17) 0.3583(4) 0.6654(4) 0.0389(11) Uani 1 1 d . . .
C18 C 0.75318(18) 0.2950(5) 0.7655(5) 0.0473(12) Uani 1 1 d . . .
C19 C 0.7266(2) 0.4257(5) 0.5666(5) 0.0523(13) Uani 1 1 d . . .
C20 C 0.98280(17) 0.3665(5) 0.6782(4) 0.0394(11) Uani 1 1 d . . .
C21 C 1.0275(2) 0.3128(5) 0.7844(6) 0.0521(13) Uani 1 1 d . . .
C22 C 0.99866(18) 0.4309(6) 0.5808(5) 0.0537(14) Uani 1 1 d . . .

loop_
_atom_site_aniso_label
_atom_site_aniso_U_11
_atom_site_aniso_U_22
_atom_site_aniso_U_33
_atom_site_aniso_U_23
_atom_site_aniso_U_13
_atom_site_aniso_U_12
S1 0.0362(8) 0.1149(14) 0.0681(10) 0.0334(9) 0.0144(7) 0.0283(8)
S2 0.0366(8) 0.0800(11) 0.0572(9) 0.0060(7) 0.0178(6) -0.0071(7)
S3 0.0349(7) 0.0471(8) 0.0482(8) 0.0080(6) 0.0123(5) 0.0076(6)
S4 0.0318(7) 0.0414(7) 0.0489(7) 0.0069(6) 0.0144(6) 0.0021(5)
S5 0.0378(8) 0.0445(8) 0.0557(8) 0.0109(6) 0.0183(7) 0.0040(5)
S6 0.0311(6) 0.0431(8) 0.0509(7) 0.0111(6) 0.0150(5) 0.0045(5)
S7 0.0449(8) 0.0740(10) 0.0589(9) 0.0138(7) 0.0262(7) -0.0034(7)
S8 0.0358(7) 0.0775(10) 0.0506(8) 0.0135(7) 0.0166(6) 0.0148(7)
O1A 0.058(4) 0.018(3) 0.071(4) -0.013(3) 0.026(3) -0.004(3)
C1 0.047(4) 0.122(6) 0.116(6) 0.004(5) 0.034(4) 0.023(4)
C2 0.030(3) 0.133(7) 0.103(5) 0.018(4) 0.018(3) 0.001(4)
C3 0.026(2) 0.066(4) 0.047(3) 0.001(3) 0.008(2) 0.009(2)
C4 0.030(2) 0.055(3) 0.046(3) -0.005(3) 0.012(2) -0.002(2)
C5 0.031(2) 0.038(3) 0.033(2) -0.001(2) 0.0108(19) 0.0010(19)
C6 0.036(3) 0.032(3) 0.036(3) 0.002(2) 0.0128(19) 0.000(2)
C7 0.031(2) 0.049(3) 0.037(3) 0.000(2) 0.016(2) -0.001(2)
C8 0.032(2) 0.045(3) 0.036(3) -0.001(2) 0.014(2) 0.004(2)
C9 0.044(3) 0.093(5) 0.077(4) 0.006(4) 0.011(3) -0.017(3)
C10 0.042(3) 0.101(5) 0.078(4) 0.019(4) 0.035(3) 0.010(3)
F1 0.0440(16) 0.091(2) 0.0576(18) 0.0332(17) 0.0204(14) 0.0051(15)
F2 0.0387(16) 0.090(2) 0.0613(19) 0.0328(16) 0.0113(14) 0.0100(15)
F3 0.0474(17) 0.073(2) 0.0465(17) 0.0161(15) 0.0101(14) 0.0097(14)
F4 0.0521(18) 0.0708(19) 0.0443(17) 0.0134(14) 0.0194(14) -0.0016(14)
N1 0.048(3) 0.091(3) 0.065(3) 0.010(3) 0.023(3) -0.004(2)
N2 0.047(3) 0.118(4) 0.082(4) 0.021(3) 0.010(3) 0.019(3)
N3 0.042(3) 0.112(4) 0.072(3) 0.007(3) 0.019(2) 0.015(3)
N4 0.057(3) 0.126(5) 0.086(4) 0.020(3) 0.036(3) 0.000(3)
C11 0.039(2) 0.031(3) 0.038(3) 0.000(2) 0.011(2) -0.005(2)
C12 0.048(3) 0.039(3) 0.035(3) 0.009(2) 0.015(2) -0.001(2)
C13 0.036(3) 0.046(3) 0.032(3) 0.011(2) 0.007(2) 0.003(2)
C14 0.039(3) 0.033(3) 0.037(3) -0.009(2) 0.015(2) -0.004(2)
C15 0.043(3) 0.038(3) 0.027(2) 0.001(2) 0.015(2) -0.004(2)
C16 0.041(3) 0.033(3) 0.028(2) 0.005(2) -0.001(2) 0.006(2)
C17 0.035(2) 0.042(3) 0.036(3) -0.001(2) 0.009(2) -0.001(2)
C18 0.030(2) 0.054(3) 0.056(3) -0.007(3) 0.012(2) -0.003(2)
C19 0.038(3) 0.066(4) 0.055(3) 0.000(3) 0.020(2) 0.001(3)
C20 0.038(3) 0.044(3) 0.039(3) -0.002(2) 0.017(2) 0.001(2)
C21 0.040(3) 0.064(4) 0.056(3) -0.002(3) 0.022(3) 0.001(3)
C22 0.039(3) 0.075(4) 0.052(3) -0.001(3) 0.022(2) -0.005(3)

loop_
_atom_type_symbol
_atom_type_description
_atom_type_scat_dispersion_real
_atom_type_scat_dispersion_imag
_atom_type_scat_source
C C 0.0033 0.0016 'International Tables Vol C Tables 4.2.6.8 and 6.1.1.4'
H H 0.0000 0.0000 'International Tables Vol C Tables 4.2.6.8 and 6.1.1.4'
F F 0.0171 0.0103 'International Tables Vol C Tables 4.2.6.8 and 6.1.1.4'
N N 0.0061 0.0033 'International Tables Vol C Tables 4.2.6.8 and 6.1.1.4'
O O 0.0106 0.0060 'International Tables Vol C Tables 4.2.6.8 and 6.1.1.4'
S S 0.1246 0.1234 'International Tables Vol C Tables 4.2.6.8 and 6.1.1.4'

loop_
_geom_angle_atom_site_label_1
_geom_angle_atom_site_label_2
_geom_angle_atom_site_label_3
_geom_angle
_geom_angle_site_symmetry_1
_geom_angle_site_symmetry_3
_geom_angle_publ_flag
C3 S1 C1 101.2(3) . . ?
C4 S2 C2 102.5(3) . . ?
O2A S3 O2B 116.7(4) . . ?
O2A S3 C3 116.8(3) . . ?
O2B S3 C3 106.8(3) . . ?
O2A S3 C5 110.8(3) . . ?
O2B S3 C5 107.5(3) . . ?
C3 S3 C5 96.0(2) . . ?
C4 S4 C5 95.5(2) . . ?
O1B S5 O1A 116.9(3) . . ?
O1B S5 C7 112.9(3) . . ?
O1A S5 C7 108.7(3) . . ?
O1B S5 C6 111.6(3) . . ?
O1A S5 C6 108.0(3) . . ?
C7 S5 C6 96.9(2) . . ?
C6 S6 C8 95.3(2) . . ?
C7 S7 C9 100.2(2) . . ?
C8 S8 C10 98.8(2) . . ?
C2 C1 S1 116.7(5) . . ?
C1 C2 S2 114.3(5) . . ?
C4 C3 S3 116.5(3) . . ?
C4 C3 S1 128.2(4) . . ?
S3 C3 S1 115.2(3) . . ?
C3 C4 S4 117.5(3) . . ?
C3 C4 S2 128.0(3) . . ?
S4 C4 S2 114.4(3) . . ?
C6 C5 S4 123.2(3) . . ?
C6 C5 S3 122.5(3) . . ?
S4 C5 S3 114.3(2) . . ?
C5 C6 S5 123.1(3) . . ?
C5 C6 S6 123.4(3) . . ?
S5 C6 S6 113.4(2) . . ?
C8 C7 S5 116.3(3) . . ?
C8 C7 S7 129.7(3) . . ?
S5 C7 S7 114.1(3) . . ?
C7 C8 S8 128.1(3) . . ?
C7 C8 S6 117.7(3) . . ?
S8 C8 S6 114.2(3) . . ?
C10 C9 S7 113.6(4) . . ?
C9 C10 S8 115.0(4) . . ?
C17 C11 C12 123.2(4) . . ?
C17 C11 C16 122.5(4) . . ?
C12 C11 C16 114.3(4) . . ?
F1 C12 C13 119.1(4) . . ?
F1 C12 C11 117.7(4) . . ?
C13 C12 C11 123.1(4) . . ?
F2 C13 C12 119.3(4) . . ?
F2 C13 C14 118.3(4) . . ?
C12 C13 C14 122.5(4) . . ?
C20 C14 C15 122.9(4) . . ?
C20 C14 C13 122.8(4) . . ?
C15 C14 C13 114.4(4) . . ?
F4 C15 C16 118.1(4) . . ?
F4 C15 C14 119.0(4) . . ?
C16 C15 C14 122.9(4) . . ?
F3 C16 C15 118.2(4) . . ?
F3 C16 C11 119.0(4) . . ?
C15 C16 C11 122.7(4) . . ?
C11 C17 C19 124.5(4) . . ?
C11 C17 C18 123.6(4) . . ?
C19 C17 C18 111.9(4) . . ?
N1 C18 C17 173.5(5) . . ?
N2 C19 C17 175.9(6) . . ?
C14 C20 C22 123.5(4) . . ?
C14 C20 C21 125.0(4) . . ?
C22 C20 C21 111.5(4) . . ?
N3 C21 C20 173.6(6) . . ?
N4 C22 C20 176.1(6) . . ?

loop_
_geom_bond_atom_site_label_1
_geom_bond_atom_site_label_2
_geom_bond_distance
_geom_bond_site_symmetry_2
_geom_bond_publ_flag
S1 C3 1.761(5) . ?
S1 C1 1.780(7) . ?
S2 C4 1.745(5) . ?
S2 C2 1.785(5) . ?
S3 O2A 1.406(7) . ?
S3 O2B 1.455(8) . ?
S3 C3 1.728(5) . ?
S3 C5 1.746(4) . ?
S4 C4 1.734(4) . ?
S4 C5 1.740(4) . ?
S5 O1B 1.357(6) . ?
S5 O1A 1.479(5) . ?
S5 C7 1.739(4) . ?
S5 C6 1.750(4) . ?
S6 C6 1.754(4) . ?
S6 C8 1.768(5) . ?
S7 C7 1.741(4) . ?
S7 C9 1.780(5) . ?
S8 C8 1.745(4) . ?
S8 C10 1.801(6) . ?
C1 C2 1.504(9) . ?
C3 C4 1.358(6) . ?
C5 C6 1.346(5) . ?
C7 C8 1.339(6) . ?
C9 C10 1.469(8) . ?
F1 C12 1.329(5) . ?
F2 C13 1.322(5) . ?
F3 C16 1.334(5) . ?
F4 C15 1.332(5) . ?
N1 C18 1.136(6) . ?
N2 C19 1.137(6) . ?
N3 C21 1.141(6) . ?
N4 C22 1.123(6) . ?
C11 C17 1.388(6) . ?
C11 C12 1.423(6) . ?
C11 C16 1.432(6) . ?
C12 C13 1.339(6) . ?
C13 C14 1.440(6) . ?
C14 C20 1.384(6) . ?
C14 C15 1.421(6) . ?
C15 C16 1.343(5) . ?
C17 C19 1.425(7) . ?
C17 C18 1.433(7) . ?
C20 C22 1.404(7) . ?
C20 C21 1.431(7) . ?
